data_4069498
loop_
_publ_author_name
'Oguadinma, Paul O.'
'Schaper, Frank'

_publ_section_title
;
 Bis(2-phenylethyl)-nacnac: A Chiral Diketiminate Ligand and Its Copper
 Complexes
;
_journal_issue 14
_journal_name_full Organometallics
_journal_page_first 4089
_journal_paper_doi 10.1021/om9002279
_journal_volume 28
_journal_year 2009
_chemical_absolute_configuration syn
_chemical_formula_moiety 'C21 H26 N2'
_chemical_formula_sum 'C21 H26 N2'
_chemical_formula_weight 306.44
_space_group_IT_number 4
_symmetry_cell_setting monoclinic
_symmetry_space_group_name_Hall 'P 2yb'
_symmetry_space_group_name_H-M 'P 1 21 1'
_atom_sites_solution_hydrogens geom
_atom_sites_solution_primary direct
_atom_sites_solution_secondary difmap
_audit_creation_method SHELXL-97
_cell_angle_alpha 90.00
_cell_angle_beta 115.054(2)
_cell_angle_gamma 90.00
_cell_formula_units_Z 2
_cell_length_a 10.8574(5)
_cell_length_b 7.5650(3)
_cell_length_c 12.5158(6)
_cell_measurement_reflns_used 5111
_cell_measurement_temperature 150(2)
_cell_measurement_theta_max 70.74
_cell_measurement_theta_min 3.90
_cell_volume 931.28(7)
_computing_cell_refinement 'APEX II (Bruker, 2006)'
_computing_data_collection 'APEX II (Bruker, 2006)'
_computing_data_reduction 'SAINT (Bruker, 2004)'
_computing_molecular_graphics 'SHELXTL (Bruker, 1997)'
_computing_publication_material 'UdMX (local program)'
_computing_structure_refinement 'SHELXL-97 (Sheldrick, 1997)'
_computing_structure_solution 'SHELXS-97 (Sheldrick, 1990)'
_diffrn_ambient_temperature 150(2)
_diffrn_detector_area_resol_mean 5.5
_diffrn_measured_fraction_theta_full 0.989
_diffrn_measured_fraction_theta_max 0.989
_diffrn_measurement_device_type 'Bruker Smart 6000'
_diffrn_measurement_method \w
_diffrn_radiation_monochromator 'Montel 200 optics'
_diffrn_radiation_source 'Rotating Anode'
_diffrn_radiation_type CuK\a
_diffrn_radiation_wavelength 1.54178
_diffrn_reflns_av_R_equivalents 0.0882
_diffrn_reflns_av_sigmaI/netI 0.0374
_diffrn_reflns_limit_h_max 13
_diffrn_reflns_limit_h_min -12
_diffrn_reflns_limit_k_max 9
_diffrn_reflns_limit_k_min -8
_diffrn_reflns_limit_l_max 15
_diffrn_reflns_limit_l_min -15
_diffrn_reflns_number 10165
_diffrn_reflns_theta_full 71.14
_diffrn_reflns_theta_max 71.14
_diffrn_reflns_theta_min 3.90
_diffrn_standards_decay_% 0.00
_diffrn_standards_number 5
_exptl_absorpt_coefficient_mu 0.483
_exptl_absorpt_correction_T_max 0.93
_exptl_absorpt_correction_T_min 0.76
_exptl_absorpt_correction_type multi-scan
_exptl_absorpt_process_details 'Sadabs (Sheldrick,1996)'
_exptl_crystal_colour Colorless
_exptl_crystal_density_diffrn 1.093
_exptl_crystal_density_method 'not measured'
_exptl_crystal_description block
_exptl_crystal_F_000 332
_exptl_crystal_size_max 0.18
_exptl_crystal_size_mid 0.16
_exptl_crystal_size_min 0.14
_refine_diff_density_max 0.151
_refine_diff_density_min -0.167
_refine_diff_density_rms 0.038
_refine_ls_extinction_coef 0.055(5)
_refine_ls_extinction_expression Fc^*^=kFc[1+0.001xFc^2^\l^3^/sin(2\q)]^-1/4^
_refine_ls_extinction_method SHELXL
_refine_ls_goodness_of_fit_ref 1.049
_refine_ls_hydrogen_treatment mixed
_refine_ls_matrix_type full
_refine_ls_number_parameters 221
_refine_ls_number_reflns 1929
_refine_ls_number_restraints 4
_refine_ls_restrained_S_all 1.048
_refine_ls_R_factor_all 0.0513
_refine_ls_R_factor_gt 0.0486
_refine_ls_shift/su_max 0.000
_refine_ls_shift/su_mean 0.000
_refine_ls_structure_factor_coef Fsqd
_refine_ls_weighting_details 'calc w=1/[\s^2^(Fo^2^)+(0.1036P)^2^+0.0000P] where P=(Fo^2^+2Fc^2^)/3'
_refine_ls_weighting_scheme calc
_refine_ls_wR_factor_gt 0.1341
_refine_ls_wR_factor_ref 0.1366
_reflns_number_gt 1753
_reflns_number_total 1929
_reflns_threshold_expression >2sigma(I)
_cod_data_source_file om9002279_si_002.cif
_cod_data_source_block c1H
_cod_depositor_comments
;
The following automatic conversions were performed:

'_symmetry_cell_setting' value 'Monoclinic' changed to 'monoclinic'
according to /home/saulius/struct/CIF-dictionaries/cif_core.dic
dictionary named 'cif_core.dic' version 2.4.2 from 2011-04-26.

Automatic conversion script
Id: cif_fix_values 1715 2011-07-08 13:25:40Z adriana 
;
_cod_original_cell_volume 931.27(7)
_cod_original_sg_symbol_H-M P21
_cod_database_code 4069498

loop_
_symmetry_equiv_pos_as_xyz
'x, y, z'
'-x, y+1/2, -z'

loop_
_atom_site_label
_atom_site_type_symbol
_atom_site_fract_x
_atom_site_fract_y
_atom_site_fract_z
_atom_site_U_iso_or_equiv
_atom_site_adp_type
_atom_site_occupancy
_atom_site_symmetry_multiplicity
_atom_site_calc_flag
_atom_site_refinement_flags
_atom_site_disorder_assembly
_atom_site_disorder_group
N1 N 0.7071(2) 0.3494(3) 0.58051(18) 0.0526(5) Uani 1 1 d D . .
N2 N 0.7637(2) 0.2502(4) 0.4007(2) 0.0580(6) Uani 1 1 d D . .
C1 C 0.8019(3) 0.6301(4) 0.6790(2) 0.0602(7) Uani 1 1 d . . .
H1B H 0.8496 0.5789 0.7579 0.090 Uiso 1 1 calc R . .
H1C H 0.7128 0.6741 0.6692 0.090 Uiso 1 1 calc R . .
H1D H 0.8555 0.7280 0.6695 0.090 Uiso 1 1 calc R . .
C2 C 0.7830(2) 0.4909(3) 0.5876(2) 0.0465(5) Uani 1 1 d D . .
C3 C 0.8405(2) 0.5162(4) 0.5082(2) 0.0498(6) Uani 1 1 d . . .
H3A H 0.8933 0.6201 0.5176 0.060 Uiso 1 1 calc R . .
C4 C 0.8277(2) 0.4016(4) 0.4147(2) 0.0489(6) Uani 1 1 d D . .
C5 C 0.8886(3) 0.4612(4) 0.3320(3) 0.0588(7) Uani 1 1 d . . .
H5A H 0.9553 0.3737 0.3322 0.088 Uiso 1 1 calc R . .
H5B H 0.9336 0.5756 0.3584 0.088 Uiso 1 1 calc R . .
H5C H 0.8164 0.4728 0.2520 0.088 Uiso 1 1 calc R . .
C6 C 0.7531(2) 0.2308(3) 0.7784(2) 0.0446(5) Uani 1 1 d . . .
C7 C 0.8604(3) 0.1297(4) 0.7806(2) 0.0535(6) Uani 1 1 d . . .
H7A H 0.8722 0.1156 0.7101 0.064 Uiso 1 1 calc R . .
C8 C 0.9509(3) 0.0486(5) 0.8826(3) 0.0674(8) Uani 1 1 d . . .
H8A H 1.0226 -0.0216 0.8810 0.081 Uiso 1 1 calc R . .
C9 C 0.9378(3) 0.0687(6) 0.9846(3) 0.0737(10) Uani 1 1 d . . .
H9A H 1.0000 0.0127 1.0546 0.088 Uiso 1 1 calc R . .
C10 C 0.8335(4) 0.1711(5) 0.9866(2) 0.0779(11) Uani 1 1 d . . .
H10A H 0.8254 0.1871 1.0586 0.093 Uiso 1 1 calc R . .
C11 C 0.7387(3) 0.2524(4) 0.8825(2) 0.0584(7) Uani 1 1 d . . .
H11A H 0.6660 0.3208 0.8839 0.070 Uiso 1 1 calc R . .
C12 C 0.6487(2) 0.3077(4) 0.6631(2) 0.0504(6) Uani 1 1 d . . .
H12A H 0.6101 0.4181 0.6807 0.060 Uiso 1 1 calc R . .
C13 C 0.5338(3) 0.1755(5) 0.6033(3) 0.0639(8) Uani 1 1 d . . .
H13A H 0.4636 0.2292 0.5323 0.096 Uiso 1 1 calc R . .
H13B H 0.4941 0.1428 0.6577 0.096 Uiso 1 1 calc R . .
H13C H 0.5697 0.0696 0.5813 0.096 Uiso 1 1 calc R . .
C14 C 0.5952(3) 0.1592(4) 0.2031(2) 0.0492(6) Uani 1 1 d . . .
C15 C 0.4938(3) 0.2536(4) 0.2189(2) 0.0555(6) Uani 1 1 d . . .
H15A H 0.5131 0.3066 0.2931 0.067 Uiso 1 1 calc R . .
C16 C 0.3656(3) 0.2710(4) 0.1279(3) 0.0617(7) Uani 1 1 d . . .
H16A H 0.2979 0.3361 0.1401 0.074 Uiso 1 1 calc R . .
C17 C 0.3346(3) 0.1946(5) 0.0191(3) 0.0640(7) Uani 1 1 d . . .
H17A H 0.2462 0.2064 -0.0431 0.077 Uiso 1 1 calc R . .
C18 C 0.4341(3) 0.1007(5) 0.0020(3) 0.0669(8) Uani 1 1 d . . .
H18A H 0.4142 0.0482 -0.0724 0.080 Uiso 1 1 calc R . .
C19 C 0.5624(3) 0.0829(4) 0.0929(3) 0.0594(7) Uani 1 1 d . . .
H19A H 0.6296 0.0173 0.0801 0.071 Uiso 1 1 calc R . .
C20 C 0.7365(3) 0.1318(4) 0.3014(2) 0.0564(7) Uani 1 1 d . . .
H20A H 0.8052 0.1546 0.2693 0.068 Uiso 1 1 calc R . .
C21 C 0.7537(4) -0.0589(5) 0.3476(3) 0.0746(9) Uani 1 1 d . . .
H21A H 0.8481 -0.0778 0.4044 0.112 Uiso 1 1 calc R . .
H21B H 0.7308 -0.1414 0.2815 0.112 Uiso 1 1 calc R . .
H21C H 0.6931 -0.0792 0.3862 0.112 Uiso 1 1 calc R . .
H2B H 0.688(3) 0.277(5) 0.522(3) 0.041(9) Uiso 0.61(4) 1 d PD A 2
H2A H 0.730(5) 0.219(5) 0.450(4) 0.041(9) Uiso 0.39(4) 1 d PD A 1

loop_
_atom_site_aniso_label
_atom_site_aniso_U_11
_atom_site_aniso_U_22
_atom_site_aniso_U_33
_atom_site_aniso_U_23
_atom_site_aniso_U_13
_atom_site_aniso_U_12
N1 0.0592(12) 0.0539(13) 0.0427(10) 0.0016(9) 0.0195(9) -0.0105(10)
N2 0.0681(14) 0.0553(13) 0.0552(12) 0.0004(10) 0.0307(10) -0.0075(12)
C1 0.0637(15) 0.0602(17) 0.0549(13) -0.0014(13) 0.0233(12) -0.0130(13)
C2 0.0412(11) 0.0500(13) 0.0423(11) 0.0069(10) 0.0118(8) -0.0015(10)
C3 0.0459(12) 0.0477(13) 0.0536(12) 0.0075(10) 0.0190(10) -0.0023(10)
C4 0.0449(12) 0.0528(14) 0.0492(12) 0.0112(10) 0.0201(10) 0.0073(10)
C5 0.0641(15) 0.0536(15) 0.0703(16) 0.0095(13) 0.0398(13) 0.0066(12)
C6 0.0508(12) 0.0406(12) 0.0463(11) -0.0021(10) 0.0243(9) -0.0075(10)
C7 0.0506(13) 0.0563(15) 0.0539(13) 0.0017(11) 0.0224(11) 0.0006(11)
C8 0.0568(15) 0.0668(19) 0.0672(17) 0.0103(14) 0.0152(13) 0.0006(14)
C9 0.0676(18) 0.077(2) 0.0567(15) 0.0088(15) 0.0077(14) -0.0176(17)
C10 0.112(3) 0.084(2) 0.0417(13) -0.0188(14) 0.0364(15) -0.049(2)
C11 0.0746(17) 0.0548(15) 0.0586(14) -0.0146(13) 0.0405(13) -0.0184(14)
C12 0.0512(13) 0.0473(13) 0.0570(13) 0.0065(11) 0.0271(11) 0.0018(11)
C13 0.0489(14) 0.0695(18) 0.0660(16) 0.0117(14) 0.0173(12) -0.0071(13)
C14 0.0597(14) 0.0433(13) 0.0557(13) 0.0015(10) 0.0353(11) 0.0005(11)
C15 0.0750(17) 0.0474(14) 0.0548(13) 0.0059(11) 0.0379(12) 0.0093(13)
C16 0.0691(16) 0.0545(16) 0.0711(17) 0.0203(13) 0.0392(14) 0.0140(13)
C17 0.0671(16) 0.0599(17) 0.0638(15) 0.0179(13) 0.0267(13) -0.0013(14)
C18 0.081(2) 0.0631(18) 0.0603(15) -0.0081(14) 0.0332(15) -0.0135(16)
C19 0.0697(17) 0.0538(15) 0.0679(15) -0.0097(13) 0.0420(14) -0.0044(13)
C20 0.0599(14) 0.0538(15) 0.0635(15) -0.0015(12) 0.0340(12) 0.0026(12)
C21 0.075(2) 0.0598(19) 0.081(2) 0.0008(15) 0.0255(17) 0.0117(15)

loop_
_atom_type_symbol
_atom_type_description
_atom_type_scat_dispersion_real
_atom_type_scat_dispersion_imag
_atom_type_scat_source
C C 0.0181 0.0000 'International Tables Vol C Tables 4.2.6.8 and 6.1.1.4'
H H 0.0000 0.0000 'International Tables Vol C Tables 4.2.6.8 and 6.1.1.4'
N N 0.0311 0.0000 'International Tables Vol C Tables 4.2.6.8 and 6.1.1.4'

loop_
_geom_angle_atom_site_label_1
_geom_angle_atom_site_label_2
_geom_angle_atom_site_label_3
_geom_angle
C2 N1 C12 124.7(2)
C2 N1 H2B 119(2)
C12 N1 H2B 117(2)
C4 N2 C20 123.6(2)
C4 N2 H2A 120(2)
C20 N2 H2A 116(2)
C2 C1 H1B 109.5
C2 C1 H1C 109.5
H1B C1 H1C 109.5
C2 C1 H1D 109.5
H1B C1 H1D 109.5
H1C C1 H1D 109.5
N1 C2 C3 121.0(2)
N1 C2 C1 119.7(2)
C3 C2 C1 119.3(2)
C2 C3 C4 126.1(2)
C2 C3 H3A 117.0
C4 C3 H3A 117.0
N2 C4 C3 120.4(2)
N2 C4 C5 122.0(3)
C3 C4 C5 117.6(2)
C4 C5 H5A 109.5
C4 C5 H5B 109.5
H5A C5 H5B 109.5
C4 C5 H5C 109.5
H5A C5 H5C 109.5
H5B C5 H5C 109.5
C7 C6 C11 118.4(2)
C7 C6 C12 120.9(2)
C11 C6 C12 120.7(2)
C8 C7 C6 121.8(3)
C8 C7 H7A 119.1
C6 C7 H7A 119.1
C9 C8 C7 120.3(3)
C9 C8 H8A 119.8
C7 C8 H8A 119.8
C8 C9 C10 119.7(3)
C8 C9 H9A 120.2
C10 C9 H9A 120.2
C9 C10 C11 120.7(3)
C9 C10 H10A 119.6
C11 C10 H10A 119.6
C6 C11 C10 119.1(3)
C6 C11 H11A 120.4
C10 C11 H11A 120.4
N1 C12 C6 112.4(2)
N1 C12 C13 107.8(2)
C6 C12 C13 109.9(2)
N1 C12 H12A 108.9
C6 C12 H12A 108.9
C13 C12 H12A 108.9
C12 C13 H13A 109.5
C12 C13 H13B 109.5
H13A C13 H13B 109.5
C12 C13 H13C 109.5
H13A C13 H13C 109.5
H13B C13 H13C 109.5
C19 C14 C15 117.8(3)
C19 C14 C20 119.4(2)
C15 C14 C20 122.8(2)
C16 C15 C14 120.7(3)
C16 C15 H15A 119.6
C14 C15 H15A 119.6
C15 C16 C17 120.8(3)
C15 C16 H16A 119.6
C17 C16 H16A 119.6
C18 C17 C16 119.1(3)
C18 C17 H17A 120.4
C16 C17 H17A 120.4
C19 C18 C17 120.3(3)
C19 C18 H18A 119.9
C17 C18 H18A 119.9
C18 C19 C14 121.3(3)
C18 C19 H19A 119.3
C14 C19 H19A 119.3
N2 C20 C14 112.2(2)
N2 C20 C21 107.9(2)
C14 C20 C21 110.6(3)
N2 C20 H20A 108.7
C14 C20 H20A 108.7
C21 C20 H20A 108.7
C20 C21 H21A 109.5
C20 C21 H21B 109.5
H21A C21 H21B 109.5
C20 C21 H21C 109.5
H21A C21 H21C 109.5
H21B C21 H21C 109.5

loop_
_geom_bond_atom_site_label_1
_geom_bond_atom_site_label_2
_geom_bond_distance
N1 C2 1.331(3)
N1 C12 1.458(3)
N1 H2B 0.86(4)
N2 C4 1.312(4)
N2 C20 1.457(4)
N2 H2A 0.86(4)
C1 C2 1.503(4)
C1 H1B 0.9800
C1 H1C 0.9800
C1 H1D 0.9800
C2 C3 1.394(3)
C3 C4 1.415(4)
C3 H3A 0.9500
C4 C5 1.513(3)
C5 H5A 0.9800
C5 H5B 0.9800
C5 H5C 0.9800
C6 C7 1.384(4)
C6 C11 1.387(3)
C6 C12 1.523(3)
C7 C8 1.381(4)
C7 H7A 0.9500
C8 C9 1.352(5)
C8 H8A 0.9500
C9 C10 1.380(6)
C9 H9A 0.9500
C10 C11 1.414(5)
C10 H10A 0.9500
C11 H11A 0.9500
C12 C13 1.525(4)
C12 H12A 1.0000
C13 H13A 0.9800
C13 H13B 0.9800
C13 H13C 0.9800
C14 C19 1.394(4)
C14 C15 1.395(4)
C14 C20 1.521(4)
C15 C16 1.382(4)
C15 H15A 0.9500
C16 C17 1.383(4)
C16 H16A 0.9500
C17 C18 1.383(5)
C17 H17A 0.9500
C18 C19 1.382(4)
C18 H18A 0.9500
C19 H19A 0.9500
C20 C21 1.536(5)
C20 H20A 1.0000
C21 H21A 0.9800
C21 H21B 0.9800
C21 H21C 0.9800

loop_
_geom_torsion_atom_site_label_1
_geom_torsion_atom_site_label_2
_geom_torsion_atom_site_label_3
_geom_torsion_atom_site_label_4
_geom_torsion
C12 N1 C2 C3 176.8(2)
C12 N1 C2 C1 -6.1(4)
N1 C2 C3 C4 -0.3(4)
C1 C2 C3 C4 -177.4(2)
C20 N2 C4 C3 174.7(2)
C20 N2 C4 C5 -4.6(4)
C2 C3 C4 N2 -4.3(4)
C2 C3 C4 C5 175.0(2)
C11 C6 C7 C8 1.0(4)
C12 C6 C7 C8 -175.4(3)
C6 C7 C8 C9 -1.1(5)
C7 C8 C9 C10 -0.1(5)
C8 C9 C10 C11 1.2(5)
C7 C6 C11 C10 0.1(4)
C12 C6 C11 C10 176.6(2)
C9 C10 C11 C6 -1.2(4)
C2 N1 C12 C6 -77.4(3)
C2 N1 C12 C13 161.3(2)
C7 C6 C12 N1 -31.5(3)
C11 C6 C12 N1 152.1(2)
C7 C6 C12 C13 88.5(3)
C11 C6 C12 C13 -87.8(3)
C19 C14 C15 C16 -0.3(4)
C20 C14 C15 C16 -178.2(3)
C14 C15 C16 C17 0.3(4)
C15 C16 C17 C18 -0.3(4)
C16 C17 C18 C19 0.4(5)
C17 C18 C19 C14 -0.4(5)
C15 C14 C19 C18 0.4(4)
C20 C14 C19 C18 178.3(3)
C4 N2 C20 C14 -95.6(3)
C4 N2 C20 C21 142.3(3)
C19 C14 C20 N2 167.4(2)
C15 C14 C20 N2 -14.8(4)
C19 C14 C20 C21 -72.1(3)
C15 C14 C20 C21 105.8(3)
